data_4111212
loop_
_publ_author_name
'Huadong Tang'
'Navamoney Arulsamy'
'Maciej Radosz'
'Youqing Shen'
'Nicolay V. Tsarevsky'
'Wade A. Braunecker'
'Wei Tang'
'Krzysztof Matyjaszewski'

_publ_section_title
;
 Highly Active Copper-Based Catalyst for Atom Transfer Radical
 Polymerization
;
_journal_name_full 'Journal of the American Chemical Society'
_journal_page_first 16277
_journal_page_last 16285
_journal_paper_doi 10.1021/ja0653369
_journal_volume 128
_journal_year 2006
_chemical_formula_moiety 'C26 H28 Br2 Cu2 N6'
_chemical_formula_sum 'C26 H28 Br2 Cu2 N6'
_chemical_formula_weight 711.44
_chemical_name_systematic
;
 ?
;
_space_group_IT_number 15
_symmetry_cell_setting monoclinic
_symmetry_space_group_name_Hall '-C 2yc'
_symmetry_space_group_name_H-M 'C 1 2/c 1'
_atom_sites_solution_hydrogens geom
_atom_sites_solution_primary direct
_atom_sites_solution_secondary difmap
_audit_creation_method SHELXL-97
_cell_angle_alpha 90.00
_cell_angle_beta 116.169(13)
_cell_angle_gamma 90.00
_cell_formula_units_Z 4
_cell_length_a 19.035(3)
_cell_length_b 9.2950(15)
_cell_length_c 17.598(3)
_cell_measurement_reflns_used 40
_cell_measurement_temperature 298(2)
_cell_measurement_theta_max 12.38
_cell_measurement_theta_min 2.39
_cell_volume 2794.5(8)
_computing_cell_refinement 'Bruker XSCANS V. 2.31'
_computing_data_collection 'Bruker XSCANS V. 2.31'
_computing_data_reduction 'Bruker SHELXTL V. 5.10'
_computing_molecular_graphics 'Bruker SHELXTL V. 5.10'
_computing_publication_material 'Bruker SHELXTL V. 5.10'
_computing_structure_refinement 'SHELXL-97 (Sheldrick, 1997)'
_computing_structure_solution 'SHELXS-97 (Sheldrick, 1997)'
_diffrn_ambient_temperature 298(2)
_diffrn_measured_fraction_theta_full 0.998
_diffrn_measured_fraction_theta_max 0.998
_diffrn_measurement_device_type 'Bruker P4'
_diffrn_measurement_method '\w scans'
_diffrn_radiation_monochromator graphite
_diffrn_radiation_source 'fine-focus sealed tube'
_diffrn_radiation_type MoK\a
_diffrn_radiation_wavelength 0.71073
_diffrn_reflns_av_R_equivalents 0.0470
_diffrn_reflns_av_sigmaI/netI 0.0869
_diffrn_reflns_limit_h_max 22
_diffrn_reflns_limit_h_min -1
_diffrn_reflns_limit_k_max 11
_diffrn_reflns_limit_k_min -1
_diffrn_reflns_limit_l_max 19
_diffrn_reflns_limit_l_min -20
_diffrn_reflns_number 3068
_diffrn_reflns_theta_full 25.00
_diffrn_reflns_theta_max 25.00
_diffrn_reflns_theta_min 2.49
_diffrn_standards_decay_% 1
_diffrn_standards_interval_count 97
_diffrn_standards_number 3
_exptl_absorpt_coefficient_mu 4.408
_exptl_absorpt_correction_T_max 0.4940
_exptl_absorpt_correction_T_min 0.3192
_exptl_absorpt_correction_type psi-scan
_exptl_absorpt_process_details 'SHELXS-97 (Sheldrick, 1997)'
_exptl_crystal_colour Yellow
_exptl_crystal_density_diffrn 1.691
_exptl_crystal_description Rectangular_Prism
_exptl_crystal_F_000 1416
_exptl_crystal_size_max 0.32
_exptl_crystal_size_mid 0.20
_exptl_crystal_size_min 0.16
_refine_diff_density_max 0.899
_refine_diff_density_min -0.717
_refine_diff_density_rms 0.106
_refine_ls_extinction_method none
_refine_ls_goodness_of_fit_ref 1.015
_refine_ls_hydrogen_treatment constr
_refine_ls_matrix_type full
_refine_ls_number_parameters 163
_refine_ls_number_reflns 2460
_refine_ls_number_restraints 0
_refine_ls_restrained_S_all 1.015
_refine_ls_R_factor_all 0.1443
_refine_ls_R_factor_gt 0.0709
_refine_ls_shift/su_max 0.000
_refine_ls_shift/su_mean 0.000
_refine_ls_structure_factor_coef Fsqd
_refine_ls_weighting_details 'calc w=1/[\s^2^(Fo^2^)+(0.0777P)^2^+21.4640P] where P=(Fo^2^+2Fc^2^)/3'
_refine_ls_weighting_scheme calc
_refine_ls_wR_factor_gt 0.1609
_refine_ls_wR_factor_ref 0.2008
_reflns_number_gt 1306
_reflns_number_total 2460
_reflns_threshold_expression >2sigma(I)
_cod_data_source_file ja0653369si20060809_121925.cif
_cod_data_source_block na160
_cod_database_code 4111212

loop_
_symmetry_equiv_pos_as_xyz
'x, y, z'
'-x, y, -z+1/2'
'x+1/2, y+1/2, z'
'-x+1/2, y+1/2, -z+1/2'
'-x, -y, -z'
'x, -y, z-1/2'
'-x+1/2, -y+1/2, -z'
'x+1/2, -y+1/2, z-1/2'

loop_
_atom_site_label
_atom_site_type_symbol
_atom_site_fract_x
_atom_site_fract_y
_atom_site_fract_z
_atom_site_U_iso_or_equiv
_atom_site_adp_type
_atom_site_occupancy
_atom_site_symmetry_multiplicity
_atom_site_calc_flag
_atom_site_refinement_flags
Cu1 Cu 0.39671(9) -0.13720(14) -0.03866(9) 0.0705(5) Uani 1 1 d .
Br1 Br 0.39149(8) 0.09374(12) 0.00960(7) 0.0824(5) Uani 1 1 d .
N1 N 0.3616(5) -0.1751(10) -0.1634(6) 0.069(2) Uani 1 1 d .
N2 N 0.3013(7) -0.3135(14) -0.0650(7) 0.103(4) Uani 1 1 d .
N3 N 0.4580(7) -0.2939(9) 0.0478(7) 0.077(3) Uani 1 1 d .
C1 C 0.4002(7) -0.1326(12) -0.2078(7) 0.074(3) Uani 1 1 d .
H1A H 0.4457 -0.0790 -0.1796 0.089 Uiso 1 1 calc R
C2 C 0.3774(9) -0.1627(14) -0.2912(8) 0.083(4) Uani 1 1 d .
H2A H 0.4059 -0.1301 -0.3192 0.099 Uiso 1 1 calc R
C3 C 0.3116(9) -0.2419(17) -0.3317(8) 0.096(4) Uani 1 1 d .
H3A H 0.2943 -0.2637 -0.3887 0.115 Uiso 1 1 calc R
C4 C 0.2701(8) -0.2905(16) -0.2900(9) 0.096(4) Uani 1 1 d .
H4A H 0.2253 -0.3461 -0.3175 0.115 Uiso 1 1 calc R
C5 C 0.2976(8) -0.2534(15) -0.2046(8) 0.086(4) Uani 1 1 d .
C6 C 0.2514(8) -0.298(2) -0.1546(10) 0.136(7) Uani 1 1 d .
H6A H 0.2116 -0.2267 -0.1631 0.163 Uiso 1 1 calc R
H6B H 0.2252 -0.3891 -0.1767 0.163 Uiso 1 1 calc R
C7 C 0.2651(9) -0.3120(18) 0.0053(15) 0.164(9) Uani 1 1 d .
H7A H 0.2259 -0.3865 -0.0066 0.197 Uiso 1 1 calc R
H7B H 0.3060 -0.3242 0.0625 0.197 Uiso 1 1 calc R
C8 C 0.3561(12) -0.4421(14) -0.0379(12) 0.117(6) Uani 1 1 d .
H8A H 0.3282 -0.5241 -0.0305 0.140 Uiso 1 1 calc R
H8B H 0.3703 -0.4654 -0.0831 0.140 Uiso 1 1 calc R
C9 C 0.4291(10) -0.4209(13) 0.0415(9) 0.085(4) Uani 1 1 d .
C10 C 0.4625(12) -0.5366(15) 0.1005(12) 0.104(5) Uani 1 1 d .
H10A H 0.4401 -0.6276 0.0927 0.124 Uiso 1 1 calc R
C11 C 0.5271(17) -0.502(2) 0.1659(16) 0.153(9) Uani 1 1 d .
H11A H 0.5509 -0.5724 0.2069 0.184 Uiso 1 1 calc R
C12 C 0.5598(14) -0.381(2) 0.1783(13) 0.152(7) Uani 1 1 d .
H12A H 0.6057 -0.3645 0.2271 0.182 Uiso 1 1 calc R
C13 C 0.5264(11) -0.2713(17) 0.1173(10) 0.110(5) Uani 1 1 d .
H13A H 0.5515 -0.1829 0.1251 0.132 Uiso 1 1 calc R

loop_
_atom_site_aniso_label
_atom_site_aniso_U_11
_atom_site_aniso_U_22
_atom_site_aniso_U_33
_atom_site_aniso_U_23
_atom_site_aniso_U_13
_atom_site_aniso_U_12
Cu1 0.0885(11) 0.0569(8) 0.0776(9) -0.0092(7) 0.0472(8) -0.0142(7)
Br1 0.1164(11) 0.0599(7) 0.0698(7) -0.0128(6) 0.0403(7) -0.0026(7)
N1 0.059(6) 0.072(6) 0.075(6) -0.010(5) 0.029(5) -0.003(5)
N2 0.087(8) 0.143(11) 0.115(9) -0.067(8) 0.078(8) -0.068(8)
N3 0.121(9) 0.043(5) 0.104(8) -0.010(5) 0.082(8) -0.010(6)
C1 0.083(8) 0.072(7) 0.072(7) 0.004(6) 0.038(7) 0.010(6)
C2 0.095(10) 0.088(9) 0.074(8) 0.028(7) 0.045(8) 0.031(8)
C3 0.083(11) 0.114(11) 0.076(9) -0.017(8) 0.022(9) 0.034(9)
C4 0.057(8) 0.119(11) 0.098(10) -0.043(9) 0.022(8) 0.002(8)
C5 0.066(9) 0.102(10) 0.102(10) -0.035(8) 0.046(8) 0.001(7)
C6 0.063(9) 0.208(19) 0.145(14) -0.086(14) 0.054(10) -0.068(11)
C7 0.073(11) 0.155(17) 0.29(2) 0.137(17) 0.108(13) 0.035(10)
C8 0.196(18) 0.054(8) 0.188(17) -0.034(9) 0.164(16) -0.038(10)
C9 0.134(12) 0.054(8) 0.105(10) -0.029(8) 0.088(10) -0.018(8)
C10 0.177(18) 0.048(8) 0.140(14) -0.004(9) 0.120(14) -0.003(10)
C11 0.23(3) 0.076(13) 0.18(2) 0.003(14) 0.12(2) 0.032(15)
C12 0.18(2) 0.122(16) 0.137(16) 0.025(14) 0.059(15) 0.050(16)
C13 0.131(14) 0.095(11) 0.110(12) 0.001(10) 0.059(11) 0.003(11)

loop_
_atom_type_symbol
_atom_type_description
_atom_type_scat_dispersion_real
_atom_type_scat_dispersion_imag
_atom_type_scat_source
C C 0.0033 0.0016 'International Tables Vol C Tables 4.2.6.8 and 6.1.1.4'
H H 0.0000 0.0000 'International Tables Vol C Tables 4.2.6.8 and 6.1.1.4'
N N 0.0061 0.0033 'International Tables Vol C Tables 4.2.6.8 and 6.1.1.4'
Cu Cu 0.3201 1.2651 'International Tables Vol C Tables 4.2.6.8 and 6.1.1.4'
Br Br -0.2901 2.4595 'International Tables Vol C Tables 4.2.6.8 and 6.1.1.4'

loop_
_geom_angle_atom_site_label_1
_geom_angle_atom_site_label_2
_geom_angle_atom_site_label_3
_geom_angle
_geom_angle_site_symmetry_1
N1 Cu1 N3 119.2(4) .
N1 Cu1 Br1 120.6(3) .
N3 Cu1 Br1 119.0(3) .
N1 Cu1 N2 78.9(4) .
N3 Cu1 N2 77.7(5) .
Br1 Cu1 N2 124.4(3) .
C5 N1 C1 116.7(10) .
C5 N1 Cu1 118.1(8) .
C1 N1 Cu1 125.1(8) .
C6 N2 C8 116.7(12) .
C6 N2 C7 121.5(11) .
C8 N2 C7 103.2(10) .
C6 N2 Cu1 103.1(9) .
C8 N2 Cu1 97.1(7) .
C7 N2 Cu1 112.8(9) .
C9 N3 C13 115.1(13) .
C9 N3 Cu1 120.3(11) .
C13 N3 Cu1 124.4(9) .
N1 C1 C2 124.6(13) .
N1 C1 H1A 117.7 .
C2 C1 H1A 117.7 .
C3 C2 C1 117.5(13) .
C3 C2 H2A 121.3 .
C1 C2 H2A 121.3 .
C2 C3 C4 121.0(13) .
C2 C3 H3A 119.5 .
C4 C3 H3A 119.5 .
C3 C4 C5 117.6(13) .
C3 C4 H4A 121.2 .
C5 C4 H4A 121.2 .
N1 C5 C4 122.6(12) .
N1 C5 C6 116.9(11) .
C4 C5 C6 120.4(13) .
N2 C6 C5 112.4(10) .
N2 C6 H6A 109.1 .
C5 C6 H6A 109.1 .
N2 C6 H6B 109.1 .
C5 C6 H6B 109.1 .
H6A C6 H6B 107.9 .
C7 C7 N2 102.1(17) 7_545
C7 C7 H7A 111.4 7_545
N2 C7 H7A 111.4 .
C7 C7 H7B 111.4 7_545
N2 C7 H7B 111.4 .
H7A C7 H7B 109.2 .
C9 C8 N2 114.7(10) .
C9 C8 H8A 108.6 .
N2 C8 H8A 108.6 .
C9 C8 H8B 108.6 .
N2 C8 H8B 108.6 .
H8A C8 H8B 107.6 .
N3 C9 C10 126.1(15) .
N3 C9 C8 113.0(13) .
C10 C9 C8 120.9(13) .
C11 C10 C9 113.6(16) .
C11 C10 H10A 123.2 .
C9 C10 H10A 123.2 .
C12 C11 C10 125(2) .
C12 C11 H11A 117.4 .
C10 C11 H11A 117.4 .
C11 C12 C13 120(2) .
C11 C12 H12A 120.2 .
C13 C12 H12A 120.2 .
N3 C13 C12 120.3(17) .
N3 C13 H13A 119.8 .
C12 C13 H13A 119.8 .

loop_
_geom_bond_atom_site_label_1
_geom_bond_atom_site_label_2
_geom_bond_distance
_geom_bond_site_symmetry_2
Cu1 N1 2.024(9) .
Cu1 N3 2.057(11) .
Cu1 Br1 2.3267(17) .
Cu1 N2 2.336(9) .
N1 C5 1.327(14) .
N1 C1 1.346(13) .
N2 C6 1.445(18) .
N2 C8 1.519(19) .
N2 C7 1.66(2) .
N3 C9 1.286(14) .
N3 C13 1.353(16) .
C1 C2 1.363(16) .
C1 H1A 0.9300 .
C2 C3 1.352(17) .
C2 H2A 0.9300 .
C3 C4 1.370(19) .
C3 H3A 0.9300 .
C4 C5 1.400(16) .
C4 H4A 0.9300 .
C5 C6 1.550(18) .
C6 H6A 0.9700 .
C6 H6B 0.9700 .
C7 C7 1.26(3) 7_545
C7 H7A 0.9700 .
C7 H7B 0.9700 .
C8 C9 1.49(2) .
C8 H8A 0.9700 .
C8 H8B 0.9700 .
C9 C10 1.435(19) .
C10 C11 1.30(3) .
C10 H10A 0.9300 .
C11 C12 1.25(3) .
C11 H11A 0.9300 .
C12 C13 1.41(2) .
C12 H12A 0.9300 .
C13 H13A 0.9300 .
